data_1562337
loop_
_publ_author_name
'Xiong, Pingping'
'Li, Jie'
'Bu, Huaiyu'
'Wei, Qing'
'Zhang, Ruolin'
'Chen, Sanping'

_publ_section_title
;
 Copper(II) complexes with 4-(1H-1, 2, 4-trizol-1-ylmethyl) benzoic acid:
 Syntheses, crystal structures and antifungal activities
;
_journal_name_full 'Journal of Solid State Chemistry'
_journal_page_first 292
_journal_page_last 299
_journal_paper_doi 10.1016/j.jssc.2014.04.012
_journal_volume 215
_journal_year 2014
_chemical_formula_moiety 'C20 H18 Cu N6 O5'
_chemical_formula_sum 'C20 H18 Cu N6 O5'
_chemical_formula_weight 485.94
_space_group_IT_number 15
_space_group_name_Hall '-C 2yc'
_space_group_name_H-M_alt 'C 1 2/c 1'
_symmetry_cell_setting monoclinic
_symmetry_space_group_name_Hall '-C 2yc'
_symmetry_space_group_name_H-M 'C 1 2/c 1'
_atom_sites_solution_hydrogens geom
_atom_sites_solution_primary direct
_atom_sites_solution_secondary difmap
_audit_creation_method SHELXL-97
_cell_angle_alpha 90.00
_cell_angle_beta 104.9430(10)
_cell_angle_gamma 90.00
_cell_formula_units_Z 4
_cell_length_a 23.008(2)
_cell_length_b 9.4363(9)
_cell_length_c 9.5393(9)
_cell_measurement_reflns_used 1496
_cell_measurement_temperature 296(2)
_cell_measurement_theta_max 24.74
_cell_measurement_theta_min 2.34
_cell_volume 2001.0(3)
_computing_cell_refinement 'Bruker SAINT'
_computing_data_collection 'Bruker APEX2'
_computing_data_reduction 'Bruker SAINT'
_computing_molecular_graphics 'Bruker SHELXTL'
_computing_publication_material 'Bruker SHELXTL'
_computing_structure_refinement 'SHELXL-97 (Sheldrick, 2008)'
_computing_structure_solution 'SHELXS-97 (Sheldrick, 2008)'
_diffrn_ambient_temperature 296(2)
_diffrn_measured_fraction_theta_full 0.997
_diffrn_measured_fraction_theta_max 0.997
_diffrn_measurement_device_type 'Bruker APEX-II CCD'
_diffrn_measurement_method '\f and \w scans'
_diffrn_radiation_monochromator graphite
_diffrn_radiation_source 'fine-focus sealed tube'
_diffrn_radiation_type MoK\a
_diffrn_radiation_wavelength 0.71073
_diffrn_reflns_av_R_equivalents 0.0281
_diffrn_reflns_av_sigmaI/netI 0.0360
_diffrn_reflns_limit_h_max 26
_diffrn_reflns_limit_h_min -27
_diffrn_reflns_limit_k_max 5
_diffrn_reflns_limit_k_min -11
_diffrn_reflns_limit_l_max 11
_diffrn_reflns_limit_l_min -11
_diffrn_reflns_number 4815
_diffrn_reflns_theta_full 25.04
_diffrn_reflns_theta_max 25.04
_diffrn_reflns_theta_min 2.34
_exptl_absorpt_coefficient_mu 1.140
_exptl_absorpt_correction_T_max 0.824
_exptl_absorpt_correction_T_min 0.75
_exptl_absorpt_correction_type multi-scan
_exptl_absorpt_process_details SADABS
_exptl_crystal_colour blue
_exptl_crystal_density_diffrn 1.613
_exptl_crystal_density_method 'not measured'
_exptl_crystal_description block
_exptl_crystal_F_000 996
_exptl_crystal_size_max 0.34
_exptl_crystal_size_mid 0.21
_exptl_crystal_size_min 0.17
_refine_diff_density_max 0.224
_refine_diff_density_min -0.342
_refine_diff_density_rms 0.052
_refine_ls_extinction_method none
_refine_ls_goodness_of_fit_ref 1.053
_refine_ls_hydrogen_treatment mixed
_refine_ls_matrix_type full
_refine_ls_number_parameters 150
_refine_ls_number_reflns 1768
_refine_ls_number_restraints 1
_refine_ls_restrained_S_all 1.053
_refine_ls_R_factor_all 0.0419
_refine_ls_R_factor_gt 0.0328
_refine_ls_shift/su_max 0.000
_refine_ls_shift/su_mean 0.000
_refine_ls_structure_factor_coef Fsqd
_refine_ls_weighting_details 'calc w=1/[\s^2^(Fo^2^)+(0.0322P)^2^+1.6885P] where P=(Fo^2^+2Fc^2^)/3'
_refine_ls_weighting_scheme calc
_refine_ls_wR_factor_gt 0.0738
_refine_ls_wR_factor_ref 0.0786
_reflns_number_gt 1481
_reflns_number_total 1768
_reflns_threshold_expression >2sigma(I)
_cod_data_source_file JSSC-2014-215-292.cif
_cod_data_source_block xb6664_0m
_cod_original_sg_symbol_Hall '-C 2yc '
_cod_original_sg_symbol_H-M 'C2/c '
_cod_database_code 1562337

loop_
_symmetry_equiv_pos_as_xyz
'x, y, z'
'-x, y, -z+1/2'
'x+1/2, y+1/2, z'
'-x+1/2, y+1/2, -z+1/2'
'-x, -y, -z'
'x, -y, z-1/2'
'-x+1/2, -y+1/2, -z'
'x+1/2, -y+1/2, z-1/2'

loop_
_atom_site_label
_atom_site_type_symbol
_atom_site_fract_x
_atom_site_fract_y
_atom_site_fract_z
_atom_site_U_iso_or_equiv
_atom_site_adp_type
_atom_site_occupancy
_atom_site_symmetry_multiplicity
_atom_site_calc_flag
_atom_site_refinement_flags
_atom_site_disorder_assembly
_atom_site_disorder_group
Cu1 Cu 0.0000 0.0000 0.0000 0.02964(16) Uani 1 2 d S . .
N1 N 0.41418(9) 0.1597(2) 0.2682(2) 0.0329(5) Uani 1 1 d . . .
N2 N 0.44091(12) 0.0865(3) 0.3899(3) 0.0559(7) Uani 1 1 d . . .
N3 N 0.46709(9) 0.3143(2) 0.4143(2) 0.0315(5) Uani 1 1 d . . .
O1 O 0.08338(7) 0.0674(2) 0.02982(19) 0.0381(5) Uani 1 1 d . . .
O2 O 0.10341(8) 0.1932(3) 0.2355(2) 0.0569(6) Uani 1 1 d . . .
C1 C 0.11881(11) 0.1307(3) 0.1365(3) 0.0344(6) Uani 1 1 d . . .
C2 C 0.18426(10) 0.1259(3) 0.1372(3) 0.0300(6) Uani 1 1 d . . .
C3 C 0.22646(11) 0.2029(3) 0.2377(3) 0.0371(6) Uani 1 1 d . . .
H3 H 0.2139 0.2611 0.3030 0.045 Uiso 1 1 calc R . .
C4 C 0.28688(11) 0.1949(3) 0.2430(3) 0.0371(6) Uani 1 1 d . . .
H4 H 0.3145 0.2482 0.3109 0.044 Uiso 1 1 calc R . .
C5 C 0.30676(10) 0.1081(3) 0.1481(3) 0.0305(6) Uani 1 1 d . . .
C6 C 0.26417(11) 0.0324(3) 0.0453(3) 0.0388(7) Uani 1 1 d . . .
H6 H 0.2766 -0.0249 -0.0208 0.047 Uiso 1 1 calc R . .
C7 C 0.20409(12) 0.0408(3) 0.0400(3) 0.0391(7) Uani 1 1 d . . .
H7 H 0.1764 -0.0109 -0.0293 0.047 Uiso 1 1 calc R . .
C8 C 0.37192(11) 0.0911(3) 0.1462(3) 0.0389(7) Uani 1 1 d . . .
H8A H 0.3813 -0.0091 0.1473 0.047 Uiso 1 1 calc R . .
H8B H 0.3773 0.1305 0.0565 0.047 Uiso 1 1 calc R . .
C9 C 0.47236(14) 0.1842(3) 0.4731(3) 0.0502(8) Uani 1 1 d . . .
H9 H 0.4964 0.1652 0.5655 0.060 Uiso 1 1 calc R . .
C10 C 0.42994(11) 0.2944(3) 0.2843(3) 0.0327(6) Uani 1 1 d . . .
H10 H 0.4169 0.3647 0.2149 0.039 Uiso 1 1 calc R . .
O3 O 0.0000 0.0744(3) 0.2500 0.0357(6) Uani 1 2 d SD . .
H3A H 0.0310(9) 0.123(3) 0.263(3) 0.043 Uiso 1 1 d D . .

loop_
_atom_site_aniso_label
_atom_site_aniso_U_11
_atom_site_aniso_U_22
_atom_site_aniso_U_33
_atom_site_aniso_U_23
_atom_site_aniso_U_13
_atom_site_aniso_U_12
Cu1 0.0166(2) 0.0345(3) 0.0344(3) 0.0027(2) 0.00058(17) -0.00064(19)
N1 0.0209(11) 0.0377(13) 0.0374(12) -0.0019(10) 0.0027(9) -0.0027(9)
N2 0.0630(17) 0.0371(15) 0.0528(16) 0.0068(13) -0.0118(14) -0.0028(13)
N3 0.0229(10) 0.0350(12) 0.0341(12) 0.0018(10) 0.0026(9) -0.0018(9)
O1 0.0193(9) 0.0535(12) 0.0381(10) 0.0015(9) 0.0013(8) -0.0050(8)
O2 0.0296(11) 0.0826(17) 0.0619(13) -0.0247(13) 0.0177(10) -0.0129(11)
C1 0.0248(13) 0.0381(15) 0.0387(15) 0.0068(13) 0.0050(12) -0.0036(12)
C2 0.0197(12) 0.0360(14) 0.0322(13) 0.0047(12) 0.0030(11) -0.0026(11)
C3 0.0281(13) 0.0433(16) 0.0396(15) -0.0085(13) 0.0082(12) -0.0044(12)
C4 0.0223(13) 0.0469(17) 0.0394(15) -0.0120(13) 0.0033(11) -0.0118(12)
C5 0.0239(13) 0.0336(14) 0.0326(13) 0.0022(12) 0.0044(11) -0.0047(11)
C6 0.0294(14) 0.0480(17) 0.0378(15) -0.0116(13) 0.0068(12) -0.0051(12)
C7 0.0243(13) 0.0492(17) 0.0376(15) -0.0085(13) -0.0033(12) -0.0085(12)
C8 0.0243(13) 0.0466(17) 0.0436(16) -0.0127(14) 0.0046(12) -0.0054(12)
C9 0.0553(19) 0.0377(17) 0.0433(17) 0.0048(14) -0.0133(14) 0.0000(15)
C10 0.0251(13) 0.0351(15) 0.0356(14) 0.0028(12) 0.0039(11) -0.0042(11)
O3 0.0230(13) 0.0430(17) 0.0402(15) 0.000 0.0068(12) 0.000

loop_
_atom_type_symbol
_atom_type_description
_atom_type_scat_dispersion_real
_atom_type_scat_dispersion_imag
_atom_type_scat_source
C C 0.0033 0.0016 'International Tables Vol C Tables 4.2.6.8 and 6.1.1.4'
H H 0.0000 0.0000 'International Tables Vol C Tables 4.2.6.8 and 6.1.1.4'
N N 0.0061 0.0033 'International Tables Vol C Tables 4.2.6.8 and 6.1.1.4'
O O 0.0106 0.0060 'International Tables Vol C Tables 4.2.6.8 and 6.1.1.4'
Cu Cu 0.3201 1.2651 'International Tables Vol C Tables 4.2.6.8 and 6.1.1.4'

loop_
_geom_angle_atom_site_label_1
_geom_angle_atom_site_label_2
_geom_angle_atom_site_label_3
_geom_angle
_geom_angle_site_symmetry_1
_geom_angle_site_symmetry_3
O1 Cu1 O1 180.0 5 .
O1 Cu1 N3 91.61(8) 5 4_545
O1 Cu1 N3 88.39(8) . 4_545
O1 Cu1 N3 88.39(8) 5 8_455
O1 Cu1 N3 91.61(8) . 8_455
N3 Cu1 N3 180.00(12) 4_545 8_455
O1 Cu1 O3 89.36(6) 5 .
O1 Cu1 O3 90.64(6) . .
N3 Cu1 O3 87.05(8) 4_545 .
N3 Cu1 O3 92.95(8) 8_455 .
C10 N1 N2 109.9(2) . .
C10 N1 C8 128.7(2) . .
N2 N1 C8 121.3(2) . .
C9 N2 N1 102.7(2) . .
C10 N3 C9 103.2(2) . .
C10 N3 Cu1 126.32(18) . 4
C9 N3 Cu1 130.32(18) . 4
C1 O1 Cu1 131.61(17) . .
O2 C1 O1 125.5(2) . .
O2 C1 C2 119.5(2) . .
O1 C1 C2 115.0(2) . .
C3 C2 C7 118.3(2) . .
C3 C2 C1 120.7(2) . .
C7 C2 C1 121.0(2) . .
C4 C3 C2 121.2(2) . .
C4 C3 H3 119.4 . .
C2 C3 H3 119.4 . .
C3 C4 C5 120.6(2) . .
C3 C4 H4 119.7 . .
C5 C4 H4 119.7 . .
C4 C5 C6 118.3(2) . .
C4 C5 C8 124.5(2) . .
C6 C5 C8 117.2(2) . .
C7 C6 C5 121.0(3) . .
C7 C6 H6 119.5 . .
C5 C6 H6 119.5 . .
C6 C7 C2 120.7(2) . .
C6 C7 H7 119.7 . .
C2 C7 H7 119.7 . .
N1 C8 C5 113.7(2) . .
N1 C8 H8A 108.8 . .
C5 C8 H8A 108.8 . .
N1 C8 H8B 108.8 . .
C5 C8 H8B 108.8 . .
H8A C8 H8B 107.7 . .
N2 C9 N3 114.5(2) . .
N2 C9 H9 122.7 . .
N3 C9 H9 122.7 . .
N1 C10 N3 109.7(2) . .
N1 C10 H10 125.1 . .
N3 C10 H10 125.1 . .
Cu1 O3 H3A 94.9(19) . .

loop_
_geom_bond_atom_site_label_1
_geom_bond_atom_site_label_2
_geom_bond_distance
_geom_bond_site_symmetry_2
Cu1 O1 1.9707(16) 5
Cu1 O1 1.9707(16) .
Cu1 N3 1.998(2) 4_545
Cu1 N3 1.998(2) 8_455
Cu1 O3 2.4859(8) .
N1 C10 1.320(3) .
N1 N2 1.354(3) .
N1 C8 1.461(3) .
N2 C9 1.306(4) .
N3 C10 1.325(3) .
N3 C9 1.342(3) .
N3 Cu1 1.998(2) 4
O1 C1 1.276(3) .
O2 C1 1.240(3) .
C1 C2 1.505(3) .
C2 C3 1.381(3) .
C2 C7 1.390(4) .
C3 C4 1.380(3) .
C3 H3 0.9300 .
C4 C5 1.383(4) .
C4 H4 0.9300 .
C5 C6 1.392(3) .
C5 C8 1.512(3) .
C6 C7 1.373(4) .
C6 H6 0.9300 .
C7 H7 0.9300 .
C8 H8A 0.9700 .
C8 H8B 0.9700 .
C9 H9 0.9300 .
C10 H10 0.9300 .
O3 H3A 0.831(16) .

loop_
_geom_torsion_atom_site_label_1
_geom_torsion_atom_site_label_2
_geom_torsion_atom_site_label_3
_geom_torsion_atom_site_label_4
_geom_torsion
_geom_torsion_site_symmetry_1
_geom_torsion_site_symmetry_2
_geom_torsion_site_symmetry_3
_geom_torsion_site_symmetry_4
C10 N1 N2 C9 -0.6(3) . . . .
C8 N1 N2 C9 -177.3(2) . . . .
O1 Cu1 O1 C1 -75(5) 5 . . .
N3 Cu1 O1 C1 -90.5(2) 4_545 . . .
N3 Cu1 O1 C1 89.5(2) 8_455 . . .
O3 Cu1 O1 C1 -3.4(2) . . . .
Cu1 O1 C1 O2 -17.5(4) . . . .
Cu1 O1 C1 C2 162.45(17) . . . .
O2 C1 C2 C3 -7.0(4) . . . .
O1 C1 C2 C3 173.1(2) . . . .
O2 C1 C2 C7 171.0(3) . . . .
O1 C1 C2 C7 -9.0(4) . . . .
C7 C2 C3 C4 -0.6(4) . . . .
C1 C2 C3 C4 177.4(3) . . . .
C2 C3 C4 C5 -0.6(4) . . . .
C3 C4 C5 C6 1.6(4) . . . .
C3 C4 C5 C8 -179.4(3) . . . .
C4 C5 C6 C7 -1.4(4) . . . .
C8 C5 C6 C7 179.5(3) . . . .
C5 C6 C7 C2 0.2(4) . . . .
C3 C2 C7 C6 0.8(4) . . . .
C1 C2 C7 C6 -177.2(3) . . . .
C10 N1 C8 C5 -81.0(3) . . . .
N2 N1 C8 C5 95.0(3) . . . .
C4 C5 C8 N1 8.2(4) . . . .
C6 C5 C8 N1 -172.7(2) . . . .
N1 N2 C9 N3 0.8(4) . . . .
C10 N3 C9 N2 -0.6(4) . . . .
Cu1 N3 C9 N2 174.7(2) 4 . . .
N2 N1 C10 N3 0.3(3) . . . .
C8 N1 C10 N3 176.7(2) . . . .
C9 N3 C10 N1 0.2(3) . . . .
Cu1 N3 C10 N1 -175.42(16) 4 . . .
